data_7224128
loop_
_publ_author_name
'Pal, Sanchari'
'Pal, Tapan K.'
'Bharadwaj, Parimal K.'

_publ_section_title
;
 Solvothermal synthesis of coordination polymers at different temperatures
 and their luminescence studies
;
_journal_issue 10
_journal_name_full CrystEngComm
_journal_page_first 1825
_journal_paper_doi 10.1039/C5CE02540K
_journal_volume 18
_journal_year 2016
_chemical_formula_moiety 'C35 H33 N5 O7 Zn'
_chemical_formula_sum 'C35 H33 N5 O7 Zn'
_chemical_formula_weight 701.03
_chemical_name_systematic
;
 ?
;
_space_group_IT_number 61
_symmetry_cell_setting orthorhombic
_symmetry_space_group_name_Hall '-P 2ac 2ab'
_symmetry_space_group_name_H-M 'P b c a'
_atom_sites_solution_hydrogens geom
_atom_sites_solution_primary direct
_atom_sites_solution_secondary difmap
_audit_creation_method SHELXL-97
_audit_update_record
;
2015-11-19 deposited with the CCDC.
2016-02-03 downloaded from the CCDC.
;
_cell_angle_alpha 90.000
_cell_angle_beta 90.000
_cell_angle_gamma 90.000
_cell_formula_units_Z 8
_cell_length_a 10.972(5)
_cell_length_b 16.101(5)
_cell_length_c 37.978(5)
_cell_measurement_reflns_used 999
_cell_measurement_temperature 100(2)
_cell_measurement_theta_max 25.49
_cell_measurement_theta_min 2.14
_cell_volume 6709(4)
_computing_structure_refinement 'SHELXL-97 (Sheldrick, 1997)'
_diffrn_ambient_temperature 100(2)
_diffrn_measured_fraction_theta_full 0.998
_diffrn_measured_fraction_theta_max 0.998
_diffrn_measurement_device_type 'BRUKER SMART APEX'
_diffrn_measurement_method /w-scans
_diffrn_radiation_monochromator graphite
_diffrn_radiation_source 'fine-focus sealed tube'
_diffrn_radiation_type MoK\a
_diffrn_radiation_wavelength 0.71073
_diffrn_reflns_av_R_equivalents 0.1464
_diffrn_reflns_av_sigmaI/netI 0.1091
_diffrn_reflns_limit_h_max 13
_diffrn_reflns_limit_h_min -10
_diffrn_reflns_limit_k_max 19
_diffrn_reflns_limit_k_min -19
_diffrn_reflns_limit_l_max 41
_diffrn_reflns_limit_l_min -46
_diffrn_reflns_number 33524
_diffrn_reflns_theta_full 25.49
_diffrn_reflns_theta_max 25.49
_diffrn_reflns_theta_min 2.14
_exptl_absorpt_coefficient_mu 0.788
_exptl_absorpt_correction_T_max 0.896
_exptl_absorpt_correction_T_min 0.854
_exptl_absorpt_correction_type empirical
_exptl_absorpt_process_details sadabs
_exptl_crystal_colour colorless
_exptl_crystal_density_diffrn 1.388
_exptl_crystal_density_method 'not measured'
_exptl_crystal_description block
_exptl_crystal_F_000 2912
_exptl_crystal_size_max 0.2
_exptl_crystal_size_mid 0.18
_exptl_crystal_size_min 0.14
_refine_diff_density_max 1.130
_refine_diff_density_min -0.648
_refine_diff_density_rms 0.116
_refine_ls_extinction_method none
_refine_ls_goodness_of_fit_ref 1.014
_refine_ls_hydrogen_treatment mixed
_refine_ls_matrix_type full
_refine_ls_number_parameters 441
_refine_ls_number_reflns 6223
_refine_ls_number_restraints 0
_refine_ls_restrained_S_all 1.014
_refine_ls_R_factor_all 0.1210
_refine_ls_R_factor_gt 0.0729
_refine_ls_shift/su_max 0.000
_refine_ls_shift/su_mean 0.000
_refine_ls_structure_factor_coef Fsqd
_refine_ls_weighting_details 'calc w=1/[\s^2^(Fo^2^)+(0.1125P)^2^+0.0000P] where P=(Fo^2^+2Fc^2^)/3'
_refine_ls_weighting_scheme calc
_refine_ls_wR_factor_gt 0.1775
_refine_ls_wR_factor_ref 0.2160
_reflns_number_gt 3752
_reflns_number_total 6223
_reflns_threshold_expression >2sigma(I)
_cod_data_source_file c5ce02540k2.cif
_cod_data_source_block 3
_cod_depositor_comments
;
The following automatic conversions were performed:

'_symmetry_cell_setting' value 'Orthorhombic' changed to
'orthorhombic' according to
/usr/data/users/saulius/crontab/automatic-downloads/rss-feeds/RSC/lib/dictionaries/cif_core.dic
dictionary named 'cif_core.dic' version 2.4.2 from 2011-04-26.

Automatic conversion script
Id: cif_fix_values 4268 2015-11-12 08:31:59Z antanas 

 Adding full bibliography for 7224126--7224131.cif.
;
_cod_original_sg_symbol_H-M Pbca
_cod_database_code 7224128

loop_
_symmetry_equiv_pos_as_xyz
'x, y, z'
'-x+1/2, -y, z+1/2'
'x+1/2, -y+1/2, -z'
'-x, y+1/2, -z+1/2'
'-x, -y, -z'
'x-1/2, y, -z-1/2'
'-x-1/2, y-1/2, z'
'x, -y-1/2, z-1/2'

loop_
_atom_site_label
_atom_site_type_symbol
_atom_site_fract_x
_atom_site_fract_y
_atom_site_fract_z
_atom_site_U_iso_or_equiv
_atom_site_adp_type
_atom_site_occupancy
_atom_site_symmetry_multiplicity
_atom_site_calc_flag
_atom_site_refinement_flags
C1 C 0.6913(5) -0.3737(4) 0.27503(14) 0.0361(13) Uani 1 1 d .
H9C H 0.7512 -0.4084 0.2842 0.043 Uiso 1 1 calc R
C2 C 0.6991(4) -0.3517(3) 0.24078(13) 0.0323(13) Uani 1 1 d .
H10C H 0.7648 -0.3694 0.2273 0.039 Uiso 1 1 calc R
C3 C 0.6086(4) -0.3025(3) 0.22572(13) 0.0309(12) Uani 1 1 d .
C4 C 0.5141(4) -0.2773(3) 0.24739(14) 0.0321(13) Uani 1 1 d .
H7C H 0.4515 -0.2444 0.2385 0.039 Uiso 1 1 calc R
C5 C 0.5137(4) -0.3010(4) 0.28168(14) 0.0355(13) Uani 1 1 d .
H8C H 0.4489 -0.2837 0.2957 0.043 Uiso 1 1 calc R
C6 C 0.5068(5) -0.1676(4) 0.16577(14) 0.0344(13) Uani 1 1 d .
C7 C 0.5866(5) -0.1070(3) 0.17846(14) 0.0361(13) Uani 1 1 d .
H4C H 0.6545 -0.1217 0.1917 0.043 Uiso 1 1 calc R
C8 C 0.5627(5) -0.0247(4) 0.17095(15) 0.0402(14) Uani 1 1 d .
H5C H 0.6153 0.0154 0.1799 0.048 Uiso 1 1 calc R
C9 C 0.3971(5) -0.0595(4) 0.13727(14) 0.0349(13) Uani 1 1 d .
H1C H 0.3352 -0.0438 0.1219 0.042 Uiso 1 1 calc R
C10 C 0.4108(4) -0.1407(4) 0.14402(14) 0.0341(13) Uani 1 1 d .
H2C H 0.3571 -0.1791 0.1344 0.041 Uiso 1 1 calc R
C11 C 0.3340(4) 0.6092(3) 0.13034(14) 0.0266(11) Uani 1 1 d .
C12 C 0.4291(4) 0.5922(3) 0.10335(13) 0.0270(11) Uani 1 1 d .
C13 C 0.5500(4) 0.5791(3) 0.11345(14) 0.0310(12) Uani 1 1 d .
H13 H 0.5717 0.5821 0.1371 0.037 Uiso 1 1 calc R
C14 C 0.6366(4) 0.5619(3) 0.08847(14) 0.0341(13) Uani 1 1 d .
H14 H 0.7167 0.5525 0.0954 0.041 Uiso 1 1 calc R
C15 C 0.6069(4) 0.5580(3) 0.05293(13) 0.0293(12) Uani 1 1 d .
C16 C 0.4875(4) 0.5738(3) 0.04302(14) 0.0323(12) Uani 1 1 d .
H16 H 0.4668 0.5742 0.0193 0.039 Uiso 1 1 calc R
C17 C 0.3991(4) 0.5888(3) 0.06803(13) 0.0282(12) Uani 1 1 d .
H17 H 0.3186 0.5967 0.0611 0.034 Uiso 1 1 calc R
C18 C 0.6985(4) 0.5371(3) 0.02547(13) 0.0280(12) Uani 1 1 d .
C19 C 0.7252(4) 0.5961(3) -0.00052(14) 0.0304(12) Uani 1 1 d .
H10A H 0.6856 0.6472 -0.0001 0.036 Uiso 1 1 calc R
C20 C 0.8079(4) 0.5802(3) -0.02639(13) 0.0289(12) Uani 1 1 d .
C21 C 0.8677(4) 0.5021(3) -0.02744(13) 0.0291(12) Uani 1 1 d .
C22 C 0.8436(4) 0.4449(3) -0.00169(13) 0.0271(11) Uani 1 1 d .
H13A H 0.8856 0.3948 -0.0019 0.032 Uiso 1 1 calc R
C23 C 0.7582(4) 0.4594(3) 0.02484(13) 0.0274(12) Uani 1 1 d .
C24 C 0.7271(4) 0.3934(3) 0.05064(13) 0.0264(11) Uani 1 1 d .
C25 C 0.8152(4) 0.3508(3) 0.07023(13) 0.0317(12) Uani 1 1 d .
H6A H 0.8972 0.3623 0.0664 0.038 Uiso 1 1 calc R
C26 C 0.7826(4) 0.2919(3) 0.09523(13) 0.0301(12) Uani 1 1 d .
H7A H 0.8425 0.2647 0.1081 0.036 Uiso 1 1 calc R
C27 C 0.6606(4) 0.2738(3) 0.10092(12) 0.0268(11) Uani 1 1 d .
C28 C 0.5728(4) 0.3140(3) 0.08074(13) 0.0322(12) Uani 1 1 d .
H3A H 0.4909 0.3016 0.0841 0.039 Uiso 1 1 calc R
C29 C 0.6060(4) 0.3723(3) 0.05577(14) 0.0304(12) Uani 1 1 d .
H4A H 0.5461 0.3978 0.0422 0.036 Uiso 1 1 calc R
C30 C 0.6193(4) 0.2120(3) 0.12810(13) 0.0273(11) Uani 1 1 d .
C31 C 1.0024(5) 0.4126(3) -0.05852(15) 0.0372(13) Uani 1 1 d .
H14A H 1.0552 0.4130 -0.0787 0.056 Uiso 1 1 calc R
H14B H 0.9407 0.3709 -0.0616 0.056 Uiso 1 1 calc R
H14C H 1.0491 0.4005 -0.0378 0.056 Uiso 1 1 calc R
C32 C 0.7883(6) 0.7168(4) -0.05049(18) 0.0594(18) Uani 1 1 d .
H15A H 0.8159 0.7492 -0.0702 0.089 Uiso 1 1 calc R
H15B H 0.8144 0.7425 -0.0290 0.089 Uiso 1 1 calc R
H15C H 0.7010 0.7135 -0.0508 0.089 Uiso 1 1 calc R
C33 C 0.4458(8) 0.3908(5) 0.1740(2) 0.077(2) Uani 1 1 d .
H2D1 H 0.5154 0.4256 0.1700 0.115 Uiso 1 1 calc R
H2D2 H 0.3873 0.3994 0.1555 0.115 Uiso 1 1 calc R
H2D3 H 0.4709 0.3336 0.1741 0.115 Uiso 1 1 calc R
C34 C 0.4506(6) 0.4737(5) 0.22945(19) 0.067(2) Uani 1 1 d .
H1D1 H 0.5194 0.4958 0.2169 0.100 Uiso 1 1 calc R
H1D2 H 0.4778 0.4487 0.2510 0.100 Uiso 1 1 calc R
H1D3 H 0.3944 0.5177 0.2347 0.100 Uiso 1 1 calc R
C35 C 0.2912(6) 0.3707(5) 0.2195(2) 0.062(2) Uani 1 1 d .
H3D H 0.2598 0.3298 0.2048 0.075 Uiso 1 1 calc R
N1 N 0.4667(4) 0.0007(3) 0.15123(11) 0.0338(11) Uani 1 1 d .
N2 N 0.5191(5) -0.2487(4) 0.17380(13) 0.0374(13) Uani 1 1 d .
N3 N 0.6186(4) -0.2794(3) 0.19151(13) 0.0355(12) Uani 1 1 d .
N4 N 0.6006(3) -0.3478(3) 0.29679(11) 0.0302(10) Uani 1 1 d .
N5 N 0.3907(5) 0.4116(4) 0.20795(15) 0.0579(15) Uani 1 1 d .
O1 O 0.3633(3) 0.6170(2) 0.16180(10) 0.0404(10) Uani 1 1 d .
O2 O 0.2257(3) 0.6143(2) 0.11953(10) 0.0406(10) Uani 1 1 d .
O3 O 0.6921(3) 0.1732(2) 0.14687(9) 0.0354(9) Uani 1 1 d .
O4 O 0.5039(3) 0.2052(2) 0.13030(9) 0.0325(9) Uani 1 1 d .
O5 O 0.9457(3) 0.4926(2) -0.05485(9) 0.0357(9) Uani 1 1 d .
O6 O 0.8388(3) 0.6345(2) -0.05272(10) 0.0415(10) Uani 1 1 d .
O7 O 0.2383(4) 0.3818(3) 0.24741(14) 0.0726(16) Uani 1 1 d .
Zn1 Zn 0.40978(5) 0.11963(4) 0.152409(15) 0.0299(2) Uani 1 1 d .
H2B H 0.481(4) -0.277(3) 0.1694(13) 0.005(15) Uiso 1 1 d .
H3C H 0.676(4) -0.288(3) 0.1806(12) 0.009(13) Uiso 1 1 d .

loop_
_atom_site_aniso_label
_atom_site_aniso_U_11
_atom_site_aniso_U_22
_atom_site_aniso_U_33
_atom_site_aniso_U_23
_atom_site_aniso_U_13
_atom_site_aniso_U_12
C1 0.030(3) 0.046(4) 0.032(3) -0.004(3) -0.001(2) 0.010(2)
C2 0.019(2) 0.050(4) 0.028(3) -0.006(3) 0.001(2) 0.005(2)
C3 0.025(3) 0.041(4) 0.027(3) -0.002(2) -0.002(2) -0.005(2)
C4 0.026(3) 0.037(3) 0.033(3) 0.005(2) -0.001(2) 0.006(2)
C5 0.023(3) 0.048(4) 0.035(3) -0.004(3) -0.002(2) 0.004(2)
C6 0.036(3) 0.037(4) 0.030(3) 0.001(3) -0.002(2) -0.005(2)
C7 0.032(3) 0.041(4) 0.035(3) 0.004(3) -0.002(2) -0.005(2)
C8 0.035(3) 0.041(4) 0.045(4) -0.002(3) -0.009(3) -0.010(3)
C9 0.038(3) 0.040(4) 0.027(3) 0.007(3) -0.002(2) -0.008(2)
C10 0.036(3) 0.036(4) 0.030(3) 0.002(2) -0.008(2) -0.009(2)
C11 0.022(3) 0.020(3) 0.038(3) -0.001(2) 0.002(2) -0.0018(19)
C12 0.023(2) 0.027(3) 0.031(3) 0.005(2) 0.005(2) 0.002(2)
C13 0.026(3) 0.039(3) 0.028(3) -0.003(2) 0.000(2) 0.000(2)
C14 0.022(3) 0.042(4) 0.038(3) 0.001(3) -0.004(2) 0.001(2)
C15 0.029(3) 0.028(3) 0.031(3) 0.001(2) 0.000(2) -0.003(2)
C16 0.032(3) 0.037(3) 0.027(3) 0.003(2) -0.005(2) 0.001(2)
C17 0.021(3) 0.030(3) 0.033(3) 0.001(2) -0.003(2) 0.001(2)
C18 0.022(2) 0.036(3) 0.026(3) -0.001(2) -0.003(2) -0.002(2)
C19 0.026(3) 0.033(3) 0.032(3) 0.005(2) -0.004(2) -0.002(2)
C20 0.030(3) 0.029(3) 0.027(3) 0.007(2) -0.003(2) -0.007(2)
C21 0.022(2) 0.038(3) 0.027(3) 0.003(2) 0.001(2) -0.006(2)
C22 0.026(3) 0.031(3) 0.025(3) -0.001(2) -0.001(2) -0.001(2)
C23 0.018(2) 0.036(3) 0.029(3) 0.003(2) -0.003(2) -0.005(2)
C24 0.021(2) 0.034(3) 0.024(3) 0.000(2) -0.001(2) -0.002(2)
C25 0.026(3) 0.037(3) 0.032(3) 0.004(2) 0.001(2) -0.004(2)
C26 0.029(3) 0.033(3) 0.029(3) 0.002(2) -0.002(2) 0.003(2)
C27 0.026(3) 0.030(3) 0.024(3) -0.002(2) -0.001(2) 0.000(2)
C28 0.023(3) 0.039(3) 0.035(3) 0.001(3) 0.004(2) -0.008(2)
C29 0.025(3) 0.036(3) 0.029(3) 0.007(2) -0.005(2) -0.002(2)
C30 0.026(3) 0.030(3) 0.026(3) -0.004(2) 0.002(2) -0.002(2)
C31 0.030(3) 0.044(4) 0.038(3) -0.009(3) 0.006(2) 0.002(2)
C32 0.084(5) 0.035(4) 0.060(4) 0.015(3) 0.012(4) -0.009(3)
C33 0.103(6) 0.066(6) 0.062(5) 0.009(4) 0.037(5) 0.015(4)
C34 0.071(5) 0.056(5) 0.074(5) 0.003(4) -0.025(4) 0.007(4)
C35 0.046(4) 0.077(6) 0.063(5) 0.017(4) -0.008(4) 0.011(4)
N1 0.030(2) 0.041(3) 0.030(3) 0.004(2) -0.0023(19) -0.006(2)
N2 0.038(3) 0.036(4) 0.038(3) 0.003(2) -0.007(2) -0.009(3)
N3 0.028(3) 0.047(3) 0.032(3) 0.004(2) -0.002(2) 0.002(2)
N4 0.023(2) 0.040(3) 0.028(2) -0.004(2) 0.0015(17) 0.0058(18)
N5 0.061(4) 0.058(4) 0.054(4) 0.004(3) -0.002(3) 0.019(3)
O1 0.0289(19) 0.061(3) 0.031(2) -0.0051(19) 0.0025(17) -0.0040(17)
O2 0.027(2) 0.061(3) 0.035(2) -0.0049(18) 0.0013(16) 0.0067(17)
O3 0.0310(19) 0.041(2) 0.034(2) 0.0097(17) 0.0004(16) 0.0014(17)
O4 0.031(2) 0.037(2) 0.030(2) 0.0068(17) -0.0033(15) -0.0038(15)
O5 0.038(2) 0.039(2) 0.030(2) 0.0017(17) 0.0101(16) -0.0042(16)
O6 0.050(2) 0.037(3) 0.038(2) 0.0110(18) 0.0086(18) -0.0037(18)
O7 0.050(3) 0.113(5) 0.054(3) 0.003(3) 0.000(2) 0.025(3)
Zn1 0.0256(4) 0.0368(4) 0.0274(4) 0.0016(3) 0.0003(2) -0.0074(2)

loop_
_atom_type_symbol
_atom_type_description
_atom_type_scat_dispersion_real
_atom_type_scat_dispersion_imag
_atom_type_scat_source
C C 0.0033 0.0016 'International Tables Vol C Tables 4.2.6.8 and 6.1.1.4'
H H 0.0000 0.0000 'International Tables Vol C Tables 4.2.6.8 and 6.1.1.4'
N N 0.0061 0.0033 'International Tables Vol C Tables 4.2.6.8 and 6.1.1.4'
O O 0.0106 0.0060 'International Tables Vol C Tables 4.2.6.8 and 6.1.1.4'
Zn Zn 0.2839 1.4301 'International Tables Vol C Tables 4.2.6.8 and 6.1.1.4'

loop_
_geom_angle_atom_site_label_1
_geom_angle_atom_site_label_2
_geom_angle_atom_site_label_3
_geom_angle
_geom_angle_site_symmetry_1
_geom_angle_site_symmetry_3
C2 C1 N4 123.4(5) . .
C1 C2 C3 120.0(5) . .
N3 C3 C4 123.3(5) . .
N3 C3 C2 119.5(5) . .
C4 C3 C2 117.2(5) . .
C5 C4 C3 119.3(5) . .
N4 C5 C4 124.4(5) . .
N2 C6 C7 122.4(5) . .
N2 C6 C10 120.4(5) . .
C7 C6 C10 117.2(5) . .
C8 C7 C6 118.7(5) . .
N1 C8 C7 123.5(5) . .
C10 C9 N1 124.4(5) . .
C9 C10 C6 119.8(5) . .
O1 C11 O2 123.4(4) . .
O1 C11 C12 119.9(4) . .
O2 C11 C12 116.7(5) . .
C17 C12 C13 119.1(4) . .
C17 C12 C11 120.6(4) . .
C13 C12 C11 120.3(5) . .
C14 C13 C12 119.9(5) . .
C13 C14 C15 121.2(5) . .
C16 C15 C14 118.5(5) . .
C16 C15 C18 119.3(5) . .
C14 C15 C18 122.2(4) . .
C17 C16 C15 120.7(5) . .
C16 C17 C12 120.5(4) . .
C19 C18 C23 119.5(4) . .
C19 C18 C15 118.8(5) . .
C23 C18 C15 121.7(4) . .
C20 C19 C18 121.3(5) . .
C19 C20 O6 124.8(5) . .
C19 C20 C21 119.7(5) . .
O6 C20 C21 115.5(4) . .
O5 C21 C22 126.5(5) . .
O5 C21 C20 114.4(4) . .
C22 C21 C20 119.1(4) . .
C21 C22 C23 122.2(5) . .
C22 C23 C18 118.1(5) . .
C22 C23 C24 120.8(5) . .
C18 C23 C24 121.1(4) . .
C29 C24 C25 117.9(5) . .
C29 C24 C23 119.3(4) . .
C25 C24 C23 122.8(4) . .
C26 C25 C24 121.4(4) . .
C27 C26 C25 119.9(5) . .
C26 C27 C28 118.9(5) . .
C26 C27 C30 122.5(4) . .
C28 C27 C30 118.6(4) . .
C29 C28 C27 120.8(4) . .
C28 C29 C24 121.0(5) . .
O3 C30 O4 124.0(5) . .
O3 C30 C27 122.3(4) . .
O4 C30 C27 113.7(4) . .
O7 C35 N5 126.6(8) . .
C9 N1 C8 116.2(5) . .
C9 N1 Zn1 121.2(4) . .
C8 N1 Zn1 121.1(4) . .
C6 N2 N3 122.6(5) . .
C3 N3 N2 120.2(5) . .
C5 N4 C1 115.6(4) . .
C5 N4 Zn1 121.2(3) . 4_645
C1 N4 Zn1 123.2(3) . 4_645
C35 N5 C34 121.4(6) . .
C35 N5 C33 120.7(7) . .
C34 N5 C33 117.9(6) . .
C11 O2 Zn1 121.0(3) . 7_665
C30 O4 Zn1 128.9(3) . .
C21 O5 C31 116.6(4) . .
C20 O6 C32 116.7(4) . .
O4 Zn1 O2 99.34(15) . 7_655
O4 Zn1 N4 105.36(16) . 4_655
O2 Zn1 N4 125.96(15) 7_655 4_655
O4 Zn1 N1 120.42(16) . .
O2 Zn1 N1 100.43(17) 7_655 .
N4 Zn1 N1 106.74(17) 4_655 .

loop_
_geom_bond_atom_site_label_1
_geom_bond_atom_site_label_2
_geom_bond_distance
_geom_bond_site_symmetry_2
C1 C2 1.351(7) .
C1 N4 1.359(6) .
C2 C3 1.392(7) .
C3 N3 1.356(7) .
C3 C4 1.385(7) .
C4 C5 1.357(7) .
C5 N4 1.344(6) .
C6 N2 1.349(7) .
C6 C7 1.397(7) .
C6 C10 1.407(7) .
C7 C8 1.379(8) .
C8 N1 1.356(7) .
C9 C10 1.342(8) .
C9 N1 1.343(7) .
C11 O1 1.244(6) .
C11 O2 1.260(6) .
C11 C12 1.488(7) .
C12 C17 1.382(7) .
C12 C13 1.397(6) .
C13 C14 1.371(7) .
C14 C15 1.390(7) .
C15 C16 1.386(6) .
C15 C18 1.488(7) .
C16 C17 1.379(7) .
C18 C19 1.401(7) .
C18 C23 1.413(7) .
C19 C20 1.362(7) .
C20 O6 1.370(6) .
C20 C21 1.419(7) .
C21 O5 1.356(6) .
C21 C22 1.369(7) .
C22 C23 1.396(7) .
C23 C24 1.485(7) .
C24 C29 1.384(6) .
C24 C25 1.399(7) .
C25 C26 1.389(7) .
C26 C27 1.387(6) .
C27 C28 1.391(7) .
C27 C30 1.503(7) .
C28 C29 1.383(7) .
C30 O3 1.240(6) .
C30 O4 1.274(5) .
C31 O5 1.437(6) .
C32 O6 1.439(7) .
C33 N5 1.464(8) .
C34 N5 1.449(8) .
C35 O7 1.221(8) .
C35 N5 1.348(9) .
N1 Zn1 2.014(5) .
N2 N3 1.374(7) .
N4 Zn1 2.003(4) 4_645
O2 Zn1 1.943(4) 7_665
O4 Zn1 1.915(3) .
Zn1 O2 1.943(4) 7_655
Zn1 N4 2.003(4) 4_655
